data_7202943
loop_
_publ_author_name
'Tanaka, Hiroyuki'
'Shiomi, Daisuke'
'Ise, Tomoaki'
'Sato, Kazunobu'
'Takui, Takeji'

_publ_section_title
;
 Cytosine--guanine base pairing in a hydrogen-bonded complex of stable
 open-shell molecules with S = 1 spins
;
_journal_issue 9
_journal_name_full CrystEngComm
_journal_page_first 767
_journal_paper_doi 10.1039/b706521n
_journal_volume 9
_journal_year 2007
_chemical_formula_moiety 'C36 H52 N12 O7 '
_chemical_formula_sum 'C36 H52 N12 O7'
_chemical_formula_weight 764.88
_chemical_name_common
;
4-Amino-1-(3,5-bis-(1-oxyl-3-oxido-4,4,5,5-tetramethyl-
imidazolidin-2-yl)-benzyl)-1H-pyrimidin-2-one 2-amino-9-butyl-1,9-
dihydro-purin-6-one
;
_space_group_IT_number 2
_symmetry_cell_setting triclinic
_symmetry_Int_Tables_number 2
_symmetry_space_group_name_Hall '-P 1'
_symmetry_space_group_name_H-M 'P -1'
_cell_angle_alpha 100.891(11)
_cell_angle_beta 95.406(10)
_cell_angle_gamma 95.522(10)
_cell_formula_units_Z 2
_cell_length_a 7.596(6)
_cell_length_b 12.988(11)
_cell_length_c 20.897(17)
_cell_measurement_reflns_used 2949
_cell_measurement_temperature 143.1
_cell_measurement_theta_max 27.5
_cell_measurement_theta_min 4.0
_cell_volume 2002(3)
_computing_cell_refinement CrystalClear
_computing_data_collection CrystalClear
_computing_data_reduction CrystalStructure
_computing_publication_material 'CrystalStructure 3.8'
_computing_structure_refinement CRYSTALS
_computing_structure_solution SHELXS97
_diffrn_detector_area_resol_mean 7.31
_diffrn_measured_fraction_theta_full 0.862
_diffrn_measured_fraction_theta_max 0.862
_diffrn_measurement_device_type 'Rigaku Mercury'
_diffrn_measurement_method \w
_diffrn_radiation_type 'Mo K\a'
_diffrn_radiation_wavelength 0.71070
_diffrn_reflns_av_R_equivalents 0.090
_diffrn_reflns_limit_h_max 7
_diffrn_reflns_limit_h_min -9
_diffrn_reflns_limit_k_max 16
_diffrn_reflns_limit_k_min -13
_diffrn_reflns_limit_l_max 18
_diffrn_reflns_limit_l_min -27
_diffrn_reflns_number 15967
_diffrn_reflns_theta_full 27.48
_diffrn_reflns_theta_max 27.48
_exptl_absorpt_coefficient_mu 0.091
_exptl_absorpt_correction_T_max 0.995
_exptl_absorpt_correction_T_min 0.456
_exptl_absorpt_correction_type multi-scan
_exptl_absorpt_process_details 'Jacobson, R. (1998) Private communication'
_exptl_crystal_colour blue
_exptl_crystal_density_diffrn 1.269
_exptl_crystal_density_method 'not measured'
_exptl_crystal_description plate
_exptl_crystal_F_000 816.00
_exptl_crystal_size_max 0.30
_exptl_crystal_size_mid 0.10
_exptl_crystal_size_min 0.05
_refine_diff_density_max 0.92
_refine_diff_density_min -0.82
_refine_ls_extinction_method none
_refine_ls_goodness_of_fit_ref 1.001
_refine_ls_hydrogen_treatment constr
_refine_ls_number_parameters 547
_refine_ls_number_reflns 7900
_refine_ls_R_factor_gt 0.0999
_refine_ls_shift/su_max 0.0000
_refine_ls_structure_factor_coef Fsqd
_refine_ls_weighting_details 'w = 1/[0.0022Fo^2^ + 1.0000\s(Fo^2^)]/(4Fo^2^)'
_refine_ls_weighting_scheme calc
_refine_ls_wR_factor_ref 0.2666
_reflns_number_gt 3721
_reflns_number_total 7900
_reflns_threshold_expression F^2^>2.0\s(F^2^)
_cod_data_source_file b706521n.txt
_cod_data_source_block '__CbisNN-9-bG_co-crystal2_'
_cod_original_formula_sum 'C36 H52 N12 O7 '
_cod_database_code 7202943

loop_
_symmetry_equiv_pos_site_id
_symmetry_equiv_pos_as_xyz
1 +X,+Y,+Z
2 -X,-Y,-Z

loop_
_atom_site_label
_atom_site_type_symbol
_atom_site_fract_x
_atom_site_fract_y
_atom_site_fract_z
_atom_site_U_iso_or_equiv
_atom_site_adp_type
_atom_site_occupancy
_atom_site_symmetry_multiplicity
_atom_site_calc_flag
_atom_site_refinement_flags
_atom_site_disorder_assembly
_atom_site_disorder_group
O(1) O 0.7862(4) 1.2208(3) 0.17000(17) 0.0363(10) Uani 1.00 1 d . . .
O(2) O 1.1073(6) 1.2422(3) 0.37129(19) 0.0543(13) Uani 1.00 1 d . . .
O(3) O 0.7251(5) 1.0259(2) 0.43340(18) 0.0410(11) Uani 1.00 1 d . . .
O(4) O 0.8770(5) 0.7079(2) 0.32264(18) 0.0433(11) Uani 1.00 1 d . . .
O(5) O 0.5848(4) 0.8784(2) 0.06421(16) 0.0229(8) Uani 1.00 1 d . . .
O(6) O -0.0014(4) 0.6150(2) -0.0015(2) 0.0388(11) Uani 1.00 1 d . . .
O(7) O 0.2149(11) 0.6682(5) 0.3063(3) 0.119(2) Uani 1.00 1 d . . .
N(1) N 0.8827(5) 1.2576(3) 0.22410(18) 0.0229(10) Uani 1.00 1 d . . .
N(2) N 1.0290(6) 1.2673(3) 0.3201(2) 0.0311(12) Uani 1.00 1 d . . .
N(3) N 0.7573(6) 0.9287(3) 0.4187(2) 0.0326(12) Uani 1.00 1 d . . .
N(4) N 0.8308(6) 0.7793(3) 0.36646(19) 0.0315(12) Uani 1.00 1 d . . .
N(5) N 0.7485(4) 0.7617(2) 0.10204(18) 0.0197(10) Uani 1.00 1 d . . .
N(6) N 0.4470(5) 0.7146(2) 0.05991(19) 0.0203(10) Uani 1.00 1 d . . .
N(7) N 0.3145(5) 0.5453(3) 0.0541(2) 0.0357(12) Uani 1.00 1 d . . .
N(8) N 0.1333(5) 0.7748(2) -0.01215(18) 0.0220(10) Uani 1.00 1 d . . .
N(9) N 0.2896(4) 0.9304(2) -0.02109(18) 0.0202(10) Uani 1.00 1 d . . .
N(10) N -0.0040(4) 0.9004(2) -0.06382(18) 0.0170(9) Uani 1.00 1 d . . .
N(11) N -0.3346(5) 0.6768(3) -0.0737(2) 0.0265(11) Uani 1.00 1 d . . .
N(12) N -0.3136(4) 0.8345(2) -0.10195(18) 0.0194(10) Uani 1.00 1 d . . .
C(1) C 0.8819(6) 0.9126(3) 0.1908(2) 0.0202(11) Uani 1.00 1 d . . .
C(2) C 0.9051(5) 1.0228(3) 0.1986(2) 0.0219(12) Uani 1.00 1 d . . .
C(3) C 0.9036(6) 1.0855(3) 0.2607(2) 0.0198(11) Uani 1.00 1 d . . .
C(4) C 0.8745(6) 1.0390(3) 0.3138(2) 0.0259(13) Uani 1.00 1 d . . .
C(5) C 0.8455(6) 0.9290(3) 0.3058(2) 0.0233(12) Uani 1.00 1 d . . .
C(6) C 0.8530(6) 0.8670(3) 0.2439(2) 0.0212(12) Uani 1.00 1 d . . .
C(7) C 0.9337(6) 1.2002(3) 0.2680(2) 0.0247(13) Uani 1.00 1 d . . .
C(8) C 0.9228(7) 1.3741(3) 0.2505(2) 0.0293(13) Uani 1.00 1 d . . .
C(9) C 1.0717(7) 1.3771(3) 0.3062(2) 0.0315(14) Uani 1.00 1 d . . .
C(10) C 0.7484(8) 1.4102(5) 0.2730(3) 0.058(2) Uani 1.00 1 d . . .
C(11) C 0.9765(9) 1.4290(4) 0.1966(3) 0.053(2) Uani 1.00 1 d . . .
C(12) C 1.0642(10) 1.4574(4) 0.3686(3) 0.055(2) Uani 1.00 1 d . . .
C(13) C 1.2593(8) 1.3840(6) 0.2854(4) 0.064(2) Uani 1.00 1 d . . .
C(14) C 0.8127(6) 0.8814(3) 0.3616(2) 0.0248(13) Uani 1.00 1 d . . .
C(15) C 0.7097(7) 0.8534(4) 0.4630(2) 0.0396(17) Uani 1.00 1 d . . .
C(16) C 0.8113(7) 0.7607(4) 0.4347(2) 0.0348(15) Uani 1.00 1 d . . .
C(17) C 0.5108(8) 0.8289(5) 0.4531(3) 0.056(2) Uani 1.00 1 d . . .
C(18) C 0.7714(11) 0.9051(5) 0.5327(2) 0.063(2) Uani 1.00 1 d . . .
C(19) C 0.7116(9) 0.6532(4) 0.4315(3) 0.056(2) Uani 1.00 1 d . . .
C(20) C 1.0014(8) 0.7677(5) 0.4675(2) 0.052(2) Uani 1.00 1 d . . .
C(21) C 0.8999(6) 0.8435(3) 0.1241(2) 0.0201(11) Uani 1.00 1 d . . .
C(22) C 0.5902(6) 0.7879(3) 0.0751(2) 0.0201(12) Uani 1.00 1 d . . .
C(23) C 0.4577(6) 0.6162(3) 0.0688(2) 0.0270(13) Uani 1.00 1 d . . .
C(24) C 0.6222(7) 0.5862(3) 0.0951(2) 0.0310(14) Uani 1.00 1 d . . .
C(25) C 0.7628(6) 0.6598(3) 0.1102(2) 0.0261(13) Uani 1.00 1 d . . .
C(26) C 0.1364(5) 0.8697(3) -0.0319(2) 0.0173(11) Uani 1.00 1 d . . .
C(27) C -0.1494(6) 0.8258(3) -0.0729(2) 0.0205(12) Uani 1.00 1 d . . .
C(28) C -0.1613(6) 0.7289(3) -0.0549(2) 0.0239(12) Uani 1.00 1 d . . .
C(29) C -0.0132(6) 0.6969(3) -0.0222(2) 0.0203(12) Uani 1.00 1 d . . .
C(30) C -0.4187(6) 0.7428(3) -0.1012(2) 0.0254(13) Uani 1.00 1 d . . .
C(31) C -0.3667(6) 0.9232(3) -0.1322(2) 0.0232(12) Uani 1.00 1 d . . .
C(32) C -0.3723(6) 0.9006(4) -0.2057(2) 0.0264(13) Uani 1.00 1 d . . .
C(33) C -0.3992(7) 0.9964(5) -0.2354(2) 0.0377(16) Uani 1.00 1 d . . .
C(34) C -0.3926(9) 0.9745(7) -0.3090(3) 0.067(2) Uani 1.00 1 d . . .
C(35) C 0.4282(18) 0.7024(13) 0.2400(8) 0.182(7) Uani 1.00 1 d . . .
C(36) C 0.2514(15) 0.7102(8) 0.2448(7) 0.136(5) Uani 1.00 1 d . . .
H(1) H 0.2051 0.5654 0.0374 0.042 Uiso 1.00 1 c R . .
H(2) H 0.2399 0.7612 0.0107 0.026 Uiso 1.00 1 c R . .
H(3) H 0.3905 0.9076 0.0003 0.024 Uiso 1.00 1 c R . .
H(4) H 0.3206 0.4752 0.0604 0.042 Uiso 1.00 1 c R . .
H(5) H 0.2996 0.9967 -0.0341 0.024 Uiso 1.00 1 c R . .
H(6) H 0.9206 1.0547 0.1619 0.027 Uiso 1.00 1 c R . .
H(7) H 0.8743 1.0824 0.3558 0.031 Uiso 1.00 1 c R . .
H(8) H 0.8375 0.7923 0.2385 0.025 Uiso 1.00 1 c R . .
H(9) H 0.6826 1.3542 0.2870 0.067 Uiso 1.00 1 c R . .
H(10) H 0.6801 1.4297 0.2377 0.067 Uiso 1.00 1 c R . .
H(11) H 0.7747 1.4692 0.3084 0.067 Uiso 1.00 1 c R . .
H(12) H 0.9174 1.3909 0.1557 0.064 Uiso 1.00 1 c R . .
H(13) H 1.1017 1.4322 0.1956 0.064 Uiso 1.00 1 c R . .
H(14) H 0.9432 1.4986 0.2046 0.064 Uiso 1.00 1 c R . .
H(15) H 0.9469 1.4768 0.3701 0.062 Uiso 1.00 1 c R . .
H(16) H 1.1450 1.5183 0.3694 0.062 Uiso 1.00 1 c R . .
H(17) H 1.0963 1.4273 0.4054 0.062 Uiso 1.00 1 c R . .
H(18) H 1.2688 1.4315 0.2561 0.080 Uiso 1.00 1 c R . .
H(19) H 1.3442 1.4083 0.3229 0.080 Uiso 1.00 1 c R . .
H(20) H 1.2813 1.3159 0.2639 0.080 Uiso 1.00 1 c R . .
H(21) H 0.4587 0.8922 0.4517 0.073 Uiso 1.00 1 c R . .
H(22) H 0.4683 0.7980 0.4873 0.073 Uiso 1.00 1 c R . .
H(23) H 0.4794 0.7810 0.4123 0.073 Uiso 1.00 1 c R . .
H(24) H 0.8938 0.9312 0.5365 0.081 Uiso 1.00 1 c R . .
H(25) H 0.7043 0.9618 0.5461 0.081 Uiso 1.00 1 c R . .
H(26) H 0.7558 0.8546 0.5598 0.081 Uiso 1.00 1 c R . .
H(27) H 0.5874 0.6583 0.4300 0.073 Uiso 1.00 1 c R . .
H(28) H 0.7506 0.6267 0.4691 0.073 Uiso 1.00 1 c R . .
H(29) H 0.7347 0.6067 0.3931 0.073 Uiso 1.00 1 c R . .
H(30) H 1.0775 0.8145 0.4496 0.065 Uiso 1.00 1 c R . .
H(31) H 1.0048 0.7931 0.5134 0.065 Uiso 1.00 1 c R . .
H(32) H 1.0403 0.6996 0.4599 0.065 Uiso 1.00 1 c R . .
H(33) H 0.9050 0.8876 0.0927 0.023 Uiso 1.00 1 c R . .
H(34) H 1.0066 0.8112 0.1270 0.023 Uiso 1.00 1 c R . .
H(35) H 0.6314 0.5160 0.1008 0.037 Uiso 1.00 1 c R . .
H(36) H 0.8728 0.6419 0.1281 0.030 Uiso 1.00 1 c R . .
H(37) H -0.5406 0.7290 -0.1186 0.031 Uiso 1.00 1 c R . .
H(38) H -0.4814 0.9378 -0.1211 0.028 Uiso 1.00 1 c R . .
H(39) H -0.2827 0.9834 -0.1149 0.028 Uiso 1.00 1 c R . .
H(40) H -0.4686 0.8476 -0.2236 0.032 Uiso 1.00 1 c R . .
H(41) H -0.2637 0.8757 -0.2173 0.032 Uiso 1.00 1 c R . .
H(42) H -0.5110 1.0189 -0.2261 0.049 Uiso 1.00 1 c R . .
H(43) H -0.3067 1.0508 -0.2156 0.049 Uiso 1.00 1 c R . .
H(44) H -0.4357 0.9028 -0.3268 0.088 Uiso 1.00 1 c R . .
H(45) H -0.4655 1.0189 -0.3280 0.088 Uiso 1.00 1 c R . .
H(46) H -0.2736 0.9884 -0.3184 0.088 Uiso 1.00 1 c R . .
H(47) H 0.4929 0.7656 0.2652 0.208 Uiso 1.00 1 c R . .
H(48) H 0.4546 0.6446 0.2597 0.208 Uiso 1.00 1 c R . .
H(49) H 0.4609 0.6912 0.1967 0.208 Uiso 1.00 1 c R . .
H(50) H 0.2267 0.7813 0.2487 0.168 Uiso 1.00 1 c R . .
H(51) H 0.1861 0.6684 0.2060 0.168 Uiso 1.00 1 c R . .

loop_
_atom_site_aniso_label
_atom_site_aniso_U_11
_atom_site_aniso_U_22
_atom_site_aniso_U_33
_atom_site_aniso_U_12
_atom_site_aniso_U_13
_atom_site_aniso_U_23
O(1) 0.040(2) 0.038(2) 0.029(2) 0.0095(17) -0.0111(16) 0.0082(16)
O(2) 0.089(3) 0.038(2) 0.029(2) 0.003(2) -0.023(2) 0.0061(18)
O(3) 0.068(2) 0.031(2) 0.032(2) 0.0279(19) 0.0192(18) 0.0101(17)
O(4) 0.081(3) 0.0226(19) 0.028(2) 0.0122(19) 0.0163(19) 0.0004(16)
O(5) 0.0258(18) 0.0059(14) 0.0369(19) -0.0025(12) -0.0057(14) 0.0111(13)
O(6) 0.027(2) 0.0184(18) 0.073(2) -0.0048(14) -0.0133(18) 0.0280(18)
O(7) 0.180(7) 0.073(4) 0.119(5) 0.013(4) 0.056(5) 0.036(4)
N(1) 0.026(2) 0.016(2) 0.023(2) -0.0005(16) -0.0066(16) 0.0024(16)
N(2) 0.044(2) 0.021(2) 0.025(2) -0.0009(19) -0.0041(19) 0.0043(18)
N(3) 0.044(2) 0.030(2) 0.028(2) 0.019(2) 0.0044(19) 0.0089(19)
N(4) 0.052(2) 0.029(2) 0.016(2) 0.009(2) 0.0048(18) 0.0079(18)
N(5) 0.023(2) 0.0144(19) 0.020(2) -0.0044(15) -0.0062(15) 0.0066(15)
N(6) 0.026(2) 0.0081(17) 0.028(2) -0.0015(15) 0.0010(16) 0.0071(15)
N(7) 0.030(2) 0.018(2) 0.056(3) -0.0067(18) -0.015(2) 0.017(2)
N(8) 0.025(2) 0.0141(19) 0.026(2) -0.0051(16) -0.0082(16) 0.0124(16)
N(9) 0.0162(19) 0.0165(19) 0.027(2) -0.0028(15) -0.0014(15) 0.0074(16)
N(10) 0.018(2) 0.0090(17) 0.024(2) -0.0021(14) 0.0013(15) 0.0070(15)
N(11) 0.021(2) 0.017(2) 0.042(2) -0.0066(16) -0.0072(17) 0.0141(18)
N(12) 0.019(2) 0.0169(19) 0.021(2) 0.0047(15) -0.0060(15) 0.0035(15)
C(1) 0.018(2) 0.018(2) 0.023(2) -0.0006(18) -0.0045(18) 0.0054(19)
C(2) 0.016(2) 0.025(2) 0.026(2) 0.0009(18) -0.0025(18) 0.011(2)
C(3) 0.022(2) 0.018(2) 0.018(2) -0.0025(18) -0.0028(18) 0.0047(18)
C(4) 0.030(2) 0.029(2) 0.019(2) 0.007(2) -0.0018(19) 0.005(2)
C(5) 0.018(2) 0.027(2) 0.026(2) 0.0051(19) -0.0025(18) 0.007(2)
C(6) 0.024(2) 0.019(2) 0.020(2) 0.0006(18) -0.0006(18) 0.0044(18)
C(7) 0.034(2) 0.023(2) 0.016(2) 0.006(2) 0.0023(19) -0.0013(19)
C(8) 0.047(3) 0.013(2) 0.026(2) 0.008(2) 0.002(2) -0.0024(19)
C(9) 0.043(3) 0.019(2) 0.031(2) -0.001(2) 0.001(2) 0.005(2)
C(10) 0.052(4) 0.046(3) 0.069(4) 0.025(3) -0.015(3) -0.004(3)
C(11) 0.068(4) 0.031(3) 0.061(4) -0.001(3) -0.001(3) 0.019(3)
C(12) 0.083(5) 0.022(3) 0.050(3) 0.002(3) -0.018(3) -0.007(2)
C(13) 0.040(4) 0.060(4) 0.099(6) 0.007(3) 0.004(3) 0.032(4)
C(14) 0.038(2) 0.021(2) 0.018(2) 0.012(2) 0.003(2) 0.0036(19)
C(15) 0.051(3) 0.047(3) 0.033(3) 0.027(2) 0.016(2) 0.021(2)
C(16) 0.049(3) 0.044(3) 0.020(2) 0.025(2) 0.015(2) 0.015(2)
C(17) 0.061(4) 0.050(4) 0.071(4) 0.020(3) 0.029(3) 0.027(3)
C(18) 0.127(6) 0.064(4) 0.012(2) 0.055(4) 0.018(3) 0.016(2)
C(19) 0.081(5) 0.027(3) 0.074(4) 0.021(3) 0.039(3) 0.022(3)
C(20) 0.069(4) 0.069(4) 0.026(3) 0.042(3) 0.014(2) 0.011(2)
C(21) 0.025(2) 0.019(2) 0.014(2) -0.0065(18) -0.0007(18) 0.0037(18)
C(22) 0.022(2) 0.008(2) 0.027(2) -0.0038(17) -0.0048(19) 0.0007(18)
C(23) 0.033(2) 0.015(2) 0.033(2) -0.003(2) -0.008(2) 0.012(2)
C(24) 0.039(3) 0.019(2) 0.036(2) 0.003(2) -0.010(2) 0.014(2)
C(25) 0.033(2) 0.008(2) 0.035(2) 0.0015(19) -0.011(2) 0.0069(19)
C(26) 0.024(2) 0.015(2) 0.013(2) 0.0016(18) 0.0003(17) 0.0031(17)
C(27) 0.025(2) 0.015(2) 0.024(2) 0.0042(18) 0.0046(19) 0.0058(19)
C(28) 0.022(2) 0.016(2) 0.033(2) -0.0082(19) -0.000(2) 0.012(2)
C(29) 0.021(2) 0.009(2) 0.032(2) -0.0043(17) -0.0009(19) 0.0104(19)
C(30) 0.016(2) 0.020(2) 0.040(3) -0.0047(19) -0.004(2) 0.014(2)
C(31) 0.023(2) 0.017(2) 0.031(2) 0.0024(19) -0.0043(19) 0.010(2)
C(32) 0.019(2) 0.033(2) 0.027(2) 0.002(2) 0.0037(19) 0.005(2)
C(33) 0.026(2) 0.063(4) 0.033(3) 0.007(2) 0.008(2) 0.032(2)
C(34) 0.056(4) 0.125(7) 0.038(3) 0.039(4) 0.012(3) 0.045(4)
C(35) 0.106(11) 0.187(17) 0.227(18) -0.000(10) -0.025(10) 0.008(13)
C(36) 0.090(8) 0.077(7) 0.253(16) -0.013(6) -0.011(8) 0.087(9)

loop_
_atom_type_symbol
_atom_type_description
_atom_type_scat_dispersion_real
_atom_type_scat_dispersion_imag
_atom_type_scat_source
C C 0.003 0.002
;
International Tables for Crystallography
(1992, Vol. C, Tables 4.2.6.8 and 6.1.1.4)
;
H H 0.000 0.000
;
International Tables for Crystallography
(1992, Vol. C, Table 6.1.1.4)
;
N N 0.006 0.003
;
International Tables for Crystallography
(1992, Vol. C, Tables 4.2.6.8 and 6.1.1.4)
;
O O 0.011 0.006
;
International Tables for Crystallography
(1992, Vol. C, Tables 4.2.6.8 and 6.1.1.4)
;

loop_
_geom_angle_atom_site_label_1
_geom_angle_atom_site_label_2
_geom_angle_atom_site_label_3
_geom_angle
_geom_angle_publ_flag
_geom_angle_site_symmetry_1
_geom_angle_site_symmetry_2
_geom_angle_site_symmetry_3
O(1) N(1) C(7) 124.8(3) yes . . .
O(1) N(1) C(8) 121.8(4) yes . . .
C(7) N(1) C(8) 112.5(3) yes . . .
O(2) N(2) C(7) 126.6(4) yes . . .
O(2) N(2) C(9) 120.0(3) yes . . .
C(7) N(2) C(9) 112.1(4) yes . . .
O(3) N(3) C(14) 125.9(4) yes . . .
O(3) N(3) C(15) 119.8(4) yes . . .
C(14) N(3) C(15) 113.8(4) yes . . .
O(4) N(4) C(14) 126.6(4) yes . . .
O(4) N(4) C(16) 121.0(4) yes . . .
C(14) N(4) C(16) 112.0(3) yes . . .
C(21) N(5) C(22) 119.6(3) yes . . .
C(21) N(5) C(25) 120.0(3) yes . . .
C(22) N(5) C(25) 120.3(3) yes . . .
C(22) N(6) C(23) 120.8(4) yes . . .
C(26) N(8) C(29) 125.9(3) yes . . .
C(26) N(10) C(27) 111.2(3) yes . . .
C(28) N(11) C(30) 104.2(3) yes . . .
C(27) N(12) C(30) 106.7(3) yes . . .
C(27) N(12) C(31) 126.7(3) yes . . .
C(30) N(12) C(31) 126.5(3) yes . . .
C(2) C(1) C(6) 119.8(4) yes . . .
C(2) C(1) C(21) 119.8(4) yes . . .
C(6) C(1) C(21) 120.3(4) yes . . .
C(1) C(2) C(3) 119.6(4) yes . . .
C(2) C(3) C(4) 120.2(4) yes . . .
C(2) C(3) C(7) 118.5(4) yes . . .
C(4) C(3) C(7) 121.3(3) yes . . .
C(3) C(4) C(5) 120.5(4) yes . . .
C(4) C(5) C(6) 118.8(4) yes . . .
C(4) C(5) C(14) 120.0(4) yes . . .
C(6) C(5) C(14) 121.2(4) yes . . .
C(1) C(6) C(5) 121.0(4) yes . . .
N(1) C(7) N(2) 107.5(4) yes . . .
N(1) C(7) C(3) 127.2(3) yes . . .
N(2) C(7) C(3) 125.1(4) yes . . .
N(1) C(8) C(9) 101.3(3) yes . . .
N(1) C(8) C(10) 105.6(4) yes . . .
N(1) C(8) C(11) 109.7(4) yes . . .
C(9) C(8) C(10) 114.9(4) yes . . .
C(9) C(8) C(11) 114.8(4) yes . . .
C(10) C(8) C(11) 109.8(5) yes . . .
N(2) C(9) C(8) 99.5(3) yes . . .
N(2) C(9) C(12) 108.4(4) yes . . .
N(2) C(9) C(13) 107.3(4) yes . . .
C(8) C(9) C(12) 115.6(4) yes . . .
C(8) C(9) C(13) 114.4(5) yes . . .
C(12) C(9) C(13) 110.5(4) yes . . .
N(3) C(14) N(4) 106.8(4) yes . . .
N(3) C(14) C(5) 126.9(4) yes . . .
N(4) C(14) C(5) 126.3(4) yes . . .
N(3) C(15) C(16) 99.7(4) yes . . .
N(3) C(15) C(17) 106.8(5) yes . . .
N(3) C(15) C(18) 109.5(4) yes . . .
C(16) C(15) C(17) 114.5(4) yes . . .
C(16) C(15) C(18) 115.0(5) yes . . .
C(17) C(15) C(18) 110.4(5) yes . . .
N(4) C(16) C(15) 101.9(4) yes . . .
N(4) C(16) C(19) 110.3(4) yes . . .
N(4) C(16) C(20) 105.1(4) yes . . .
C(15) C(16) C(19) 113.8(5) yes . . .
C(15) C(16) C(20) 113.9(4) yes . . .
C(19) C(16) C(20) 111.0(5) yes . . .
N(5) C(21) C(1) 112.3(3) yes . . .
O(5) C(22) N(5) 118.8(3) yes . . .
O(5) C(22) N(6) 121.7(4) yes . . .
N(5) C(22) N(6) 119.5(4) yes . . .
N(6) C(23) N(7) 119.9(4) yes . . .
N(6) C(23) C(24) 120.8(4) yes . . .
N(7) C(23) C(24) 119.3(4) yes . . .
C(23) C(24) C(25) 117.8(4) yes . . .
N(5) C(25) C(24) 120.7(4) yes . . .
N(8) C(26) N(9) 117.0(4) yes . . .
N(8) C(26) N(10) 123.5(3) yes . . .
N(9) C(26) N(10) 119.4(4) yes . . .
N(10) C(27) N(12) 125.7(4) yes . . .
N(10) C(27) C(28) 128.2(4) yes . . .
N(12) C(27) C(28) 106.1(3) yes . . .
N(11) C(28) C(27) 109.8(4) yes . . .
N(11) C(28) C(29) 130.0(4) yes . . .
C(27) C(28) C(29) 120.2(4) yes . . .
O(6) C(29) N(8) 120.3(4) yes . . .
O(6) C(29) C(28) 128.7(4) yes . . .
N(8) C(29) C(28) 111.0(4) yes . . .
N(11) C(30) N(12) 113.1(3) yes . . .
N(12) C(31) C(32) 113.2(3) yes . . .
C(31) C(32) C(33) 113.0(4) yes . . .
C(32) C(33) C(34) 112.6(5) yes . . .
O(7) C(36) C(35) 104.6(12) yes . . .
C(23) N(7) H(1) 119.4 no . . .
C(23) N(7) H(4) 120.6 no . . .
H(1) N(7) H(4) 120.0 no . . .
C(26) N(8) H(2) 116.8 no . . .
C(29) N(8) H(2) 117.4 no . . .
C(26) N(9) H(3) 119.5 no . . .
C(26) N(9) H(5) 120.5 no . . .
H(3) N(9) H(5) 120.0 no . . .
C(1) C(2) H(6) 120.2 no . . .
C(3) C(2) H(6) 120.2 no . . .
C(3) C(4) H(7) 119.4 no . . .
C(5) C(4) H(7) 120.1 no . . .
C(1) C(6) H(8) 119.7 no . . .
C(5) C(6) H(8) 119.3 no . . .
C(8) C(10) H(9) 109.5 no . . .
C(8) C(10) H(10) 109.6 no . . .
C(8) C(10) H(11) 109.3 no . . .
H(9) C(10) H(10) 109.5 no . . .
H(9) C(10) H(11) 109.5 no . . .
H(10) C(10) H(11) 109.5 no . . .
C(8) C(11) H(12) 109.2 no . . .
C(8) C(11) H(13) 110.0 no . . .
C(8) C(11) H(14) 109.3 no . . .
H(12) C(11) H(13) 109.5 no . . .
H(12) C(11) H(14) 109.5 no . . .
H(13) C(11) H(14) 109.5 no . . .
C(9) C(12) H(15) 109.7 no . . .
C(9) C(12) H(16) 109.5 no . . .
C(9) C(12) H(17) 109.2 no . . .
H(15) C(12) H(16) 109.5 no . . .
H(15) C(12) H(17) 109.5 no . . .
H(16) C(12) H(17) 109.5 no . . .
C(9) C(13) H(18) 109.5 no . . .
C(9) C(13) H(19) 109.8 no . . .
C(9) C(13) H(20) 109.1 no . . .
H(18) C(13) H(19) 109.5 no . . .
H(18) C(13) H(20) 109.5 no . . .
H(19) C(13) H(20) 109.5 no . . .
C(15) C(17) H(21) 109.1 no . . .
C(15) C(17) H(22) 111.5 no . . .
C(15) C(17) H(23) 107.8 no . . .
H(21) C(17) H(22) 109.5 no . . .
H(21) C(17) H(23) 109.5 no . . .
H(22) C(17) H(23) 109.5 no . . .
C(15) C(18) H(24) 109.3 no . . .
C(15) C(18) H(25) 109.9 no . . .
C(15) C(18) H(26) 109.2 no . . .
H(24) C(18) H(25) 109.5 no . . .
H(24) C(18) H(26) 109.5 no . . .
H(25) C(18) H(26) 109.5 no . . .
C(16) C(19) H(27) 109.8 no . . .
C(16) C(19) H(28) 109.5 no . . .
C(16) C(19) H(29) 109.1 no . . .
H(27) C(19) H(28) 109.5 no . . .
H(27) C(19) H(29) 109.5 no . . .
H(28) C(19) H(29) 109.5 no . . .
C(16) C(20) H(30) 109.5 no . . .
C(16) C(20) H(31) 109.7 no . . .
C(16) C(20) H(32) 109.2 no . . .
H(30) C(20) H(31) 109.5 no . . .
H(30) C(20) H(32) 109.5 no . . .
H(31) C(20) H(32) 109.5 no . . .
N(5) C(21) H(33) 108.2 no . . .
N(5) C(21) H(34) 109.3 no . . .
C(1) C(21) H(33) 108.2 no . . .
C(1) C(21) H(34) 109.4 no . . .
H(33) C(21) H(34) 109.5 no . . .
C(23) C(24) H(35) 121.2 no . . .
C(25) C(24) H(35) 121.0 no . . .
N(5) C(25) H(36) 120.0 no . . .
C(24) C(25) H(36) 119.3 no . . .
N(11) C(30) H(37) 123.4 no . . .
N(12) C(30) H(37) 123.5 no . . .
N(12) C(31) H(38) 108.9 no . . .
N(12) C(31) H(39) 108.3 no . . .
C(32) C(31) H(38) 108.6 no . . .
C(32) C(31) H(39) 108.3 no . . .
H(38) C(31) H(39) 109.5 no . . .
C(31) C(32) H(40) 108.6 no . . .
C(31) C(32) H(41) 108.9 no . . .
C(33) C(32) H(40) 108.0 no . . .
C(33) C(32) H(41) 108.8 no . . .
H(40) C(32) H(41) 109.5 no . . .
C(32) C(33) H(42) 108.9 no . . .
C(32) C(33) H(43) 108.0 no . . .
C(34) C(33) H(42) 109.4 no . . .
C(34) C(33) H(43) 108.5 no . . .
H(42) C(33) H(43) 109.5 no . . .
C(33) C(34) H(44) 109.4 no . . .
C(33) C(34) H(45) 109.0 no . . .
C(33) C(34) H(46) 110.0 no . . .
H(44) C(34) H(45) 109.5 no . . .
H(44) C(34) H(46) 109.5 no . . .
H(45) C(34) H(46) 109.5 no . . .
C(36) C(35) H(47) 107.3 no . . .
C(36) C(35) H(48) 105.6 no . . .
C(36) C(35) H(49) 115.4 no . . .
H(47) C(35) H(48) 109.5 no . . .
H(47) C(35) H(49) 109.5 no . . .
H(48) C(35) H(49) 109.5 no . . .
O(7) C(36) H(50) 111.2 no . . .
O(7) C(36) H(51) 112.7 no . . .
C(35) C(36) H(50) 111.1 no . . .
C(35) C(36) H(51) 107.6 no . . .
H(50) C(36) H(51) 109.4 no . . .

loop_
_geom_bond_atom_site_label_1
_geom_bond_atom_site_label_2
_geom_bond_distance
_geom_bond_publ_flag
_geom_bond_site_symmetry_1
_geom_bond_site_symmetry_2
O(1) N(1) 1.271(4) yes . .
O(2) N(2) 1.286(6) yes . .
O(3) N(3) 1.294(5) yes . .
O(4) N(4) 1.274(5) yes . .
O(5) C(22) 1.243(5) yes . .
O(6) C(29) 1.229(6) yes . .
O(7) C(36) 1.526(17) yes . .
N(1) C(7) 1.340(6) yes . .
N(1) C(8) 1.500(5) yes . .
N(2) C(7) 1.357(5) yes . .
N(2) C(9) 1.520(6) yes . .
N(3) C(14) 1.358(6) yes . .
N(3) C(15) 1.511(7) yes . .
N(4) C(14) 1.368(6) yes . .
N(4) C(16) 1.509(6) yes . .
N(5) C(21) 1.465(5) yes . .
N(5) C(22) 1.379(5) yes . .
N(5) C(25) 1.379(6) yes . .
N(6) C(22) 1.346(5) yes . .
N(6) C(23) 1.334(6) yes . .
N(7) C(23) 1.328(6) yes . .
N(8) C(26) 1.371(6) yes . .
N(8) C(29) 1.402(5) yes . .
N(9) C(26) 1.317(5) yes . .
N(10) C(26) 1.338(5) yes . .
N(10) C(27) 1.371(5) yes . .
N(11) C(28) 1.405(5) yes . .
N(11) C(30) 1.302(6) yes . .
N(12) C(27) 1.359(5) yes . .
N(12) C(30) 1.372(5) yes . .
N(12) C(31) 1.485(6) yes . .
C(1) C(2) 1.401(6) yes . .
C(1) C(6) 1.380(7) yes . .
C(1) C(21) 1.533(6) yes . .
C(2) C(3) 1.397(6) yes . .
C(3) C(4) 1.384(7) yes . .
C(3) C(7) 1.462(6) yes . .
C(4) C(5) 1.400(6) yes . .
C(5) C(6) 1.398(6) yes . .
C(5) C(14) 1.449(7) yes . .
C(8) C(9) 1.536(7) yes . .
C(8) C(10) 1.533(8) yes . .
C(8) C(11) 1.509(8) yes . .
C(9) C(12) 1.518(7) yes . .
C(9) C(13) 1.527(8) yes . .
C(15) C(16) 1.547(8) yes . .
C(15) C(17) 1.500(8) yes . .
C(15) C(18) 1.493(7) yes . .
C(16) C(19) 1.510(8) yes . .
C(16) C(20) 1.526(8) yes . .
C(23) C(24) 1.435(7) yes . .
C(24) C(25) 1.334(6) yes . .
C(27) C(28) 1.377(6) yes . .
C(28) C(29) 1.399(6) yes . .
C(31) C(32) 1.504(6) yes . .
C(32) C(33) 1.514(8) yes . .
C(33) C(34) 1.517(8) yes . .
C(35) C(36) 1.367(18) yes . .
N(7) H(1) 0.950 no . .
N(7) H(4) 0.950 no . .
N(8) H(2) 0.950 no . .
N(9) H(3) 0.950 no . .
N(9) H(5) 0.950 no . .
C(2) H(6) 0.950 no . .
C(4) H(7) 0.950 no . .
C(6) H(8) 0.950 no . .
C(10) H(9) 0.950 no . .
C(10) H(10) 0.950 no . .
C(10) H(11) 0.950 no . .
C(11) H(12) 0.950 no . .
C(11) H(13) 0.950 no . .
C(11) H(14) 0.950 no . .
C(12) H(15) 0.950 no . .
C(12) H(16) 0.950 no . .
C(12) H(17) 0.950 no . .
C(13) H(18) 0.950 no . .
C(13) H(19) 0.950 no . .
C(13) H(20) 0.950 no . .
C(17) H(21) 0.950 no . .
C(17) H(22) 0.950 no . .
C(17) H(23) 0.950 no . .
C(18) H(24) 0.950 no . .
C(18) H(25) 0.950 no . .
C(18) H(26) 0.950 no . .
C(19) H(27) 0.950 no . .
C(19) H(28) 0.950 no . .
C(19) H(29) 0.950 no . .
C(20) H(30) 0.950 no . .
C(20) H(31) 0.950 no . .
C(20) H(32) 0.950 no . .
C(21) H(33) 0.950 no . .
C(21) H(34) 0.950 no . .
C(24) H(35) 0.950 no . .
C(25) H(36) 0.950 no . .
C(30) H(37) 0.950 no . .
C(31) H(38) 0.950 no . .
C(31) H(39) 0.950 no . .
C(32) H(40) 0.950 no . .
C(32) H(41) 0.950 no . .
C(33) H(42) 0.950 no . .
C(33) H(43) 0.950 no . .
C(34) H(44) 0.950 no . .
C(34) H(45) 0.950 no . .
C(34) H(46) 0.950 no . .
C(35) H(47) 0.950 no . .
C(35) H(48) 0.950 no . .
C(35) H(49) 0.950 no . .
C(36) H(50) 0.950 no . .
C(36) H(51) 0.950 no . .

loop_
_geom_contact_atom_site_label_1
_geom_contact_atom_site_label_2
_geom_contact_distance
_geom_contact_publ_flag
_geom_contact_site_symmetry_1
_geom_contact_site_symmetry_2
O(1) N(8) 3.421(5) ? . 2_675
O(1) N(9) 3.318(4) ? . 2_675
O(1) N(10) 3.164(5) ? . 2_675
O(1) C(26) 3.038(5) ? . 2_675
O(1) C(30) 3.137(6) ? . 2_575
O(1) C(31) 3.478(5) ? . 2_575
O(1) C(32) 3.586(6) ? . 2_575
O(2) C(18) 3.158(8) ? . 2_776
O(2) C(20) 3.565(7) ? . 2_776
O(3) C(17) 3.486(8) ? . 2_676
O(3) C(20) 3.437(6) ? . 2_776
O(3) C(34) 3.449(7) ? . 2_575
O(4) O(7) 2.707(9) ? . 1_655
O(4) C(36) 3.408(14) ? . 1_655
O(5) N(9) 2.942(4) ? . .
O(5) N(9) 2.905(5) ? . 2_675
O(5) N(12) 3.580(5) ? . 1_655
O(5) C(30) 3.567(5) ? . 1_655
O(5) C(31) 3.359(5) ? . 2_575
O(6) O(6) 3.003(5) ? . 2_565
O(6) N(5) 3.440(5) ? . 1_455
O(6) N(6) 3.553(4) ? . .
O(6) N(7) 2.867(5) ? . .
O(6) N(7) 2.982(5) ? . 2_565
O(6) C(25) 3.078(6) ? . 1_455
O(7) O(4) 2.707(9) ? . 1_455
O(7) C(12) 3.395(10) ? . 1_445
N(5) O(6) 3.440(5) ? . 1_655
N(5) C(28) 3.371(6) ? . 1_655
N(5) C(29) 3.328(6) ? . 1_655
N(6) O(6) 3.553(4) ? . .
N(6) N(8) 2.947(5) ? . .
N(6) N(11) 3.361(5) ? . 1_655
N(7) O(6) 2.867(5) ? . .
N(7) O(6) 2.982(5) ? . 2_565
N(7) N(11) 3.006(6) ? . 2_565
N(7) C(24) 3.361(6) ? . 2_665
N(8) O(1) 3.421(5) ? . 2_675
N(8) N(6) 2.947(5) ? . .
N(8) C(21) 3.514(6) ? . 1_455
N(9) O(1) 3.318(4) ? . 2_675
N(9) O(5) 2.942(4) ? . .
N(9) O(5) 2.905(5) ? . 2_675
N(9) N(9) 3.466(4) ? . 2_675
N(9) N(10) 3.585(5) ? . 2_575
N(9) N(12) 3.579(4) ? . 2_575
N(9) C(31) 3.369(5) ? . 2_575
N(10) O(1) 3.164(5) ? . 2_675
N(10) N(9) 3.585(5) ? . 2_575
N(10) N(10) 3.338(4) ? . 2_575
N(10) C(2) 3.288(6) ? . 2_675
N(10) C(26) 3.553(5) ? . 2_575
N(11) N(6) 3.361(5) ? . 1_455
N(11) N(7) 3.006(6) ? . 2_565
N(11) C(22) 3.297(5) ? . 1_455
N(12) O(5) 3.580(5) ? . 1_455
N(12) N(9) 3.579(4) ? . 2_575
C(2) N(10) 3.288(6) ? . 2_675
C(2) C(32) 3.574(6) ? . 2_675
C(12) O(7) 3.395(10) ? . 1_665
C(17) O(3) 3.486(8) ? . 2_676
C(18) O(2) 3.158(8) ? . 2_776
C(20) O(2) 3.565(7) ? . 2_776
C(20) O(3) 3.437(6) ? . 2_776
C(21) N(8) 3.514(6) ? . 1_655
C(21) C(29) 3.441(6) ? . 1_655
C(22) N(11) 3.297(5) ? . 1_655
C(22) C(28) 3.464(6) ? . 1_655
C(23) C(35) 3.577(17) ? . .
C(24) N(7) 3.361(6) ? . 2_665
C(25) O(6) 3.078(6) ? . 1_655
C(25) C(29) 3.467(7) ? . 1_655
C(26) O(1) 3.038(5) ? . 2_675
C(26) N(10) 3.553(5) ? . 2_575
C(28) N(5) 3.371(6) ? . 1_455
C(28) C(22) 3.464(6) ? . 1_455
C(29) N(5) 3.328(6) ? . 1_455
C(29) C(21) 3.441(6) ? . 1_455
C(29) C(25) 3.467(7) ? . 1_455
C(30) O(1) 3.137(6) ? . 2_575
C(30) O(5) 3.567(5) ? . 1_455
C(31) O(1) 3.478(5) ? . 2_575
C(31) O(5) 3.359(5) ? . 2_575
C(31) N(9) 3.369(5) ? . 2_575
C(32) O(1) 3.586(6) ? . 2_575
C(32) C(2) 3.574(6) ? . 2_675
C(34) O(3) 3.449(7) ? . 2_575
C(35) C(23) 3.577(17) ? . .
C(36) O(4) 3.408(14) ? . 1_455
O(1) H(5) 3.569 ? . 2_675
O(1) H(37) 2.276 ? . 2_575
O(1) H(38) 2.914 ? . 2_575
O(1) H(40) 2.887 ? . 2_575
O(2) H(24) 3.229 ? . 2_776
O(2) H(26) 2.321 ? . 2_776
O(2) H(28) 3.466 ? . 2_776
O(2) H(31) 2.733 ? . 2_776
O(2) H(44) 3.363 ? . 2_675
O(2) H(46) 3.395 ? . 2_675
O(3) H(21) 2.967 ? . 2_676
O(3) H(22) 3.132 ? . 2_676
O(3) H(24) 2.881 ? . 2_776
O(3) H(25) 3.344 ? . 2_676
O(3) H(30) 3.052 ? . 2_776
O(3) H(31) 2.937 ? . 2_776
O(3) H(44) 3.302 ? . 2_575
O(3) H(45) 2.749 ? . 2_575
O(4) H(11) 3.075 ? . 1_545
O(4) H(14) 3.420 ? . 1_545
O(4) H(15) 3.408 ? . 1_545
O(4) H(16) 3.559 ? . 1_545
O(4) H(47) 3.258 ? . .
O(4) H(48) 3.314 ? . .
O(4) H(50) 3.346 ? . 1_655
O(4) H(51) 3.543 ? . 1_655
O(5) H(2) 2.910 ? . .
O(5) H(3) 2.009 ? . .
O(5) H(3) 3.307 ? . 2_675
O(5) H(5) 3.503 ? . .
O(5) H(5) 2.003 ? . 2_675
O(5) H(38) 2.681 ? . 2_575
O(5) H(39) 3.185 ? . 2_575
O(5) H(42) 3.511 ? . 2_575
O(6) H(1) 1.921 ? . .
O(6) H(1) 2.621 ? . 2_565
O(6) H(4) 3.479 ? . .
O(6) H(4) 2.667 ? . 2_565
O(6) H(12) 3.332 ? . 2_675
O(6) H(34) 3.326 ? . 1_455
O(6) H(36) 2.926 ? . 1_455
O(7) H(13) 3.453 ? . 1_445
O(7) H(14) 3.187 ? . 1_445
O(7) H(15) 3.591 ? . 1_445
O(7) H(16) 2.591 ? . 1_445
O(7) H(18) 3.133 ? . 1_445
O(7) H(23) 2.909 ? . .
O(7) H(30) 3.536 ? . 1_455
O(7) H(32) 3.556 ? . 1_455
N(1) H(37) 3.286 ? . 2_575
N(1) H(40) 3.305 ? . 2_575
N(1) H(41) 3.513 ? . 2_675
N(2) H(26) 3.564 ? . 2_776
N(2) H(41) 3.332 ? . 2_675
N(3) H(24) 3.029 ? . 2_776
N(3) H(45) 2.992 ? . 2_575
N(4) H(47) 3.138 ? . .
N(4) H(48) 3.545 ? . .
N(5) H(49) 3.262 ? . .
N(6) H(2) 2.003 ? . .
N(6) H(3) 3.051 ? . .
N(6) H(49) 2.925 ? . .
N(7) H(2) 3.189 ? . .
N(7) H(35) 3.258 ? . 2_665
N(7) H(49) 3.247 ? . .
N(7) H(51) 3.543 ? . .
N(8) H(1) 3.164 ? . .
N(8) H(12) 3.311 ? . 2_675
N(8) H(33) 3.154 ? . 1_455
N(8) H(34) 3.115 ? . 1_455
N(8) H(37) 3.501 ? . 1_655
N(9) H(3) 2.999 ? . 2_675
N(9) H(5) 3.210 ? . 2_675
N(9) H(6) 3.261 ? . 2_675
N(9) H(33) 3.407 ? . 2_675
N(9) H(37) 3.433 ? . 1_655
N(9) H(38) 2.851 ? . 1_655
N(9) H(38) 3.265 ? . 2_575
N(9) H(39) 2.859 ? . 2_575
N(10) H(5) 3.380 ? . 2_575
N(10) H(6) 2.359 ? . 2_675
N(10) H(33) 3.438 ? . 1_455
N(10) H(33) 2.971 ? . 2_675
N(11) H(1) 3.577 ? . 2_565
N(11) H(4) 2.056 ? . 2_565
N(11) H(13) 3.405 ? . 2_675
N(11) H(35) 3.132 ? . 2_565
N(12) H(3) 3.327 ? . 1_455
N(12) H(5) 3.232 ? . 2_575
C(1) H(42) 3.146 ? . 2_575
C(1) H(43) 3.194 ? . 2_675
C(1) H(50) 3.504 ? . 1_655
C(2) H(5) 3.590 ? . 2_675
C(2) H(38) 3.590 ? . 2_575
C(2) H(39) 3.497 ? . 2_675
C(2) H(41) 2.868 ? . 2_675
C(2) H(42) 3.116 ? . 2_575
C(2) H(43) 3.291 ? . 2_675
C(3) H(40) 3.549 ? . 2_575
C(3) H(41) 2.990 ? . 2_675
C(3) H(42) 3.114 ? . 2_575
C(3) H(46) 3.254 ? . 2_675
C(4) H(24) 3.379 ? . 2_776
C(4) H(42) 3.110 ? . 2_575
C(4) H(44) 3.512 ? . 2_575
C(4) H(45) 3.180 ? . 2_575
C(4) H(46) 3.081 ? . 2_675
C(5) H(42) 3.107 ? . 2_575
C(5) H(45) 3.084 ? . 2_575
C(5) H(46) 3.295 ? . 2_675
C(5) H(47) 3.193 ? . .
C(6) H(42) 3.139 ? . 2_575
C(6) H(46) 3.600 ? . 2_675
C(6) H(47) 3.028 ? . .
C(6) H(49) 3.514 ? . .
C(6) H(50) 3.147 ? . 1_655
C(7) H(40) 3.531 ? . 2_575
C(7) H(41) 2.993 ? . 2_675
C(10) H(19) 3.334 ? . 1_455
C(10) H(29) 3.240 ? . 1_565
C(10) H(37) 3.530 ? . 2_575
C(11) H(35) 3.549 ? . 1_565
C(11) H(36) 3.467 ? . 1_565
C(11) H(51) 3.317 ? . 1_665
C(12) H(29) 3.329 ? . 1_565
C(12) H(32) 3.387 ? . 1_565
C(13) H(9) 3.273 ? . 1_655
C(13) H(10) 3.468 ? . 1_655
C(13) H(41) 3.409 ? . 2_675
C(14) H(24) 3.396 ? . 2_776
C(14) H(45) 3.127 ? . 2_575
C(14) H(47) 3.074 ? . .
C(17) H(25) 3.302 ? . 2_676
C(17) H(30) 3.272 ? . 1_455
C(17) H(45) 3.575 ? . 2_575
C(18) H(7) 3.360 ? . 2_776
C(18) H(21) 3.281 ? . 2_676
C(18) H(44) 3.463 ? . 1_656
C(18) H(46) 3.159 ? . 1_656
C(19) H(11) 3.268 ? . 1_545
C(19) H(15) 3.193 ? . 1_545
C(20) H(22) 3.507 ? . 1_655
C(21) H(5) 3.418 ? . 2_675
C(21) H(39) 3.544 ? . 2_675
C(21) H(43) 3.488 ? . 2_675
C(22) H(2) 2.825 ? . .
C(22) H(3) 2.845 ? . .
C(22) H(5) 3.139 ? . 2_675
C(22) H(49) 3.231 ? . .
C(23) H(2) 2.973 ? . .
C(23) H(4) 3.401 ? . 2_665
C(23) H(49) 2.663 ? . .
C(24) H(1) 3.518 ? . 2_665
C(24) H(4) 3.276 ? . 2_665
C(24) H(14) 3.598 ? . 1_545
C(24) H(49) 2.755 ? . .
C(25) H(14) 3.428 ? . 1_545
C(25) H(49) 3.061 ? . .
C(26) H(6) 3.066 ? . 2_675
C(26) H(33) 3.262 ? . 1_455
C(26) H(39) 3.321 ? . 2_575
C(27) H(5) 3.264 ? . 2_575
C(27) H(6) 3.173 ? . 2_675
C(27) H(33) 3.377 ? . 1_455
C(28) H(4) 2.783 ? . 2_565
C(28) H(12) 3.215 ? . 2_675
C(28) H(13) 3.365 ? . 2_675
C(28) H(33) 3.336 ? . 1_455
C(29) H(1) 2.859 ? . .
C(29) H(1) 3.519 ? . 2_565
C(29) H(4) 3.009 ? . 2_565
C(29) H(12) 2.992 ? . 2_675
C(29) H(33) 3.259 ? . 1_455
C(29) H(34) 3.174 ? . 1_455
C(29) H(36) 3.516 ? . 1_455
C(30) H(3) 3.262 ? . 1_455
C(30) H(4) 3.239 ? . 2_565
C(30) H(10) 3.572 ? . 2_575
C(30) H(35) 3.588 ? . 2_565
C(31) H(3) 3.494 ? . 1_455
C(31) H(3) 3.216 ? . 2_575
C(31) H(5) 3.499 ? . 1_455
C(31) H(5) 3.409 ? . 2_575
C(31) H(6) 3.496 ? . 2_675
C(32) H(6) 3.431 ? . 2_675
C(32) H(20) 3.018 ? . 2_675
C(33) H(47) 3.393 ? . 2_575
C(33) H(50) 3.126 ? . 2_575
C(34) H(25) 3.160 ? . 1_454
C(34) H(26) 3.244 ? . 1_454
C(34) H(47) 3.503 ? . 2_575
C(34) H(50) 3.264 ? . 2_575
C(35) H(8) 3.220 ? . .
C(35) H(23) 3.525 ? . .
C(35) H(43) 3.534 ? . 2_575
C(36) H(8) 3.414 ? . 1_455
C(36) H(14) 3.356 ? . 1_445
C(36) H(34) 3.473 ? . 1_455
C(36) H(36) 3.518 ? . 1_455
C(36) H(43) 3.271 ? . 2_575
H(1) O(6) 1.921 ? . .
H(1) O(6) 2.621 ? . 2_565
H(1) N(8) 3.164 ? . .
H(1) N(11) 3.577 ? . 2_565
H(1) C(24) 3.518 ? . 2_665
H(1) C(29) 2.859 ? . .
H(1) C(29) 3.519 ? . 2_565
H(1) H(1) 3.477 ? . 2_565
H(1) H(2) 2.698 ? . .
H(1) H(35) 3.281 ? . 2_665
H(1) H(36) 3.409 ? . 1_455
H(1) H(51) 3.547 ? . .
H(2) O(5) 2.910 ? . .
H(2) N(6) 2.003 ? . .
H(2) N(7) 3.189 ? . .
H(2) C(22) 2.825 ? . .
H(2) C(23) 2.973 ? . .
H(2) H(1) 2.698 ? . .
H(2) H(33) 3.559 ? . 1_455
H(2) H(34) 3.147 ? . 1_455
H(2) H(37) 3.289 ? . 1_655
H(2) H(39) 3.575 ? . 2_575
H(3) O(5) 2.009 ? . .
H(3) O(5) 3.307 ? . 2_675
H(3) N(6) 3.051 ? . .
H(3) N(9) 2.999 ? . 2_675
H(3) N(12) 3.327 ? . 1_655
H(3) C(22) 2.845 ? . .
H(3) C(30) 3.262 ? . 1_655
H(3) C(31) 3.494 ? . 1_655
H(3) C(31) 3.216 ? . 2_575
H(3) H(3) 2.788 ? . 2_675
H(3) H(5) 2.525 ? . 2_675
H(3) H(37) 3.182 ? . 1_655
H(3) H(38) 2.881 ? . 1_655
H(3) H(38) 2.893 ? . 2_575
H(3) H(39) 2.780 ? . 2_575
H(4) O(6) 3.479 ? . .
H(4) O(6) 2.667 ? . 2_565
H(4) N(11) 2.056 ? . 2_565
H(4) C(23) 3.401 ? . 2_665
H(4) C(24) 3.276 ? . 2_665
H(4) C(28) 2.783 ? . 2_565
H(4) C(29) 3.009 ? . 2_565
H(4) C(30) 3.239 ? . 2_565
H(4) H(13) 3.515 ? . 1_445
H(4) H(35) 3.444 ? . 2_665
H(4) H(49) 3.599 ? . .
H(5) O(1) 3.569 ? . 2_675
H(5) O(5) 3.503 ? . .
H(5) O(5) 2.003 ? . 2_675
H(5) N(9) 3.210 ? . 2_675
H(5) N(10) 3.380 ? . 2_575
H(5) N(12) 3.232 ? . 2_575
H(5) C(2) 3.590 ? . 2_675
H(5) C(21) 3.418 ? . 2_675
H(5) C(22) 3.139 ? . 2_675
H(5) C(27) 3.264 ? . 2_575
H(5) C(31) 3.499 ? . 1_655
H(5) C(31) 3.409 ? . 2_575
H(5) H(3) 2.525 ? . 2_675
H(5) H(5) 3.224 ? . 2_675
H(5) H(6) 2.940 ? . 2_675
H(5) H(33) 2.638 ? . 2_675
H(5) H(38) 2.635 ? . 1_655
H(5) H(38) 3.322 ? . 2_575
H(5) H(39) 3.093 ? . 2_575
H(6) N(9) 3.261 ? . 2_675
H(6) N(10) 2.359 ? . 2_675
H(6) C(26) 3.066 ? . 2_675
H(6) C(27) 3.173 ? . 2_675
H(6) C(31) 3.496 ? . 2_675
H(6) C(32) 3.431 ? . 2_675
H(6) H(5) 2.940 ? . 2_675
H(6) H(38) 3.380 ? . 2_575
H(6) H(39) 3.059 ? . 2_675
H(6) H(41) 2.744 ? . 2_675
H(6) H(43) 3.531 ? . 2_675
H(7) C(18) 3.360 ? . 2_776
H(7) H(24) 2.769 ? . 2_776
H(7) H(26) 3.123 ? . 2_776
H(7) H(31) 2.915 ? . 2_776
H(7) H(44) 3.360 ? . 2_575
H(7) H(45) 3.209 ? . 2_575
H(7) H(46) 3.372 ? . 2_675
H(8) C(35) 3.220 ? . .
H(8) C(36) 3.414 ? . 1_655
H(8) H(47) 2.730 ? . .
H(8) H(48) 3.438 ? . .
H(8) H(49) 3.007 ? . .
H(8) H(50) 2.963 ? . 1_655
H(8) H(51) 3.287 ? . 1_655
H(9) C(13) 3.273 ? . 1_455
H(9) H(18) 3.431 ? . 1_455
H(9) H(19) 2.860 ? . 1_455
H(9) H(20) 3.019 ? . 1_455
H(9) H(29) 3.559 ? . 1_565
H(9) H(37) 3.513 ? . 2_575
H(9) H(40) 2.955 ? . 2_575
H(10) C(13) 3.468 ? . 1_455
H(10) C(30) 3.572 ? . 2_575
H(10) H(18) 3.185 ? . 1_455
H(10) H(19) 3.266 ? . 1_455
H(10) H(20) 3.380 ? . 1_455
H(10) H(29) 3.570 ? . 1_565
H(10) H(35) 3.266 ? . 1_565
H(10) H(37) 2.951 ? . 2_575
H(10) H(48) 3.394 ? . 1_565
H(11) O(4) 3.075 ? . 1_565
H(11) C(19) 3.268 ? . 1_565
H(11) H(19) 3.345 ? . 1_455
H(11) H(29) 2.329 ? . 1_565
H(12) O(6) 3.332 ? . 2_675
H(12) N(8) 3.311 ? . 2_675
H(12) C(28) 3.215 ? . 2_675
H(12) C(29) 2.992 ? . 2_675
H(12) H(35) 3.097 ? . 1_565
H(12) H(36) 3.459 ? . 1_565
H(12) H(37) 3.080 ? . 2_575
H(13) O(7) 3.453 ? . 1_665
H(13) N(11) 3.405 ? . 2_675
H(13) C(28) 3.365 ? . 2_675
H(13) H(4) 3.515 ? . 1_665
H(13) H(51) 3.035 ? . 1_665
H(14) O(4) 3.420 ? . 1_565
H(14) O(7) 3.187 ? . 1_665
H(14) C(24) 3.598 ? . 1_565
H(14) C(25) 3.428 ? . 1_565
H(14) C(36) 3.356 ? . 1_665
H(14) H(35) 3.113 ? . 1_565
H(14) H(36) 2.732 ? . 1_565
H(14) H(51) 2.730 ? . 1_665
H(15) O(4) 3.408 ? . 1_565
H(15) O(7) 3.591 ? . 1_665
H(15) C(19) 3.193 ? . 1_565
H(15) H(28) 3.148 ? . 1_565
H(15) H(29) 2.457 ? . 1_565
H(15) H(32) 3.114 ? . 1_565
H(16) O(4) 3.559 ? . 1_565
H(16) O(7) 2.591 ? . 1_665
H(16) H(29) 3.470 ? . 1_565
H(16) H(32) 2.951 ? . 1_565
H(17) H(28) 2.999 ? . 2_776
H(17) H(32) 3.583 ? . 1_565
H(18) O(7) 3.133 ? . 1_665
H(18) H(9) 3.431 ? . 1_655
H(18) H(10) 3.185 ? . 1_655
H(18) H(48) 2.968 ? . 1_665
H(18) H(51) 3.525 ? . 1_665
H(19) C(10) 3.334 ? . 1_655
H(19) H(9) 2.860 ? . 1_655
H(19) H(10) 3.266 ? . 1_655
H(19) H(11) 3.345 ? . 1_655
H(20) C(32) 3.018 ? . 2_675
H(20) H(9) 3.019 ? . 1_655
H(20) H(10) 3.380 ? . 1_655
H(20) H(40) 2.717 ? . 2_675
H(20) H(41) 2.482 ? . 2_675
H(20) H(44) 3.596 ? . 2_675
H(21) O(3) 2.967 ? . 2_676
H(21) C(18) 3.281 ? . 2_676
H(21) H(21) 3.099 ? . 2_676
H(21) H(25) 2.358 ? . 2_676
H(21) H(30) 2.967 ? . 1_455
H(21) H(45) 3.027 ? . 2_575
H(22) O(3) 3.132 ? . 2_676
H(22) C(20) 3.507 ? . 1_455
H(22) H(30) 3.037 ? . 1_455
H(22) H(32) 3.332 ? . 1_455
H(23) O(7) 2.909 ? . .
H(23) C(35) 3.525 ? . .
H(23) H(30) 3.271 ? . 1_455
H(23) H(45) 3.410 ? . 2_575
H(23) H(47) 3.057 ? . .
H(23) H(48) 3.322 ? . .
H(24) O(2) 3.229 ? . 2_776
H(24) O(3) 2.881 ? . 2_776
H(24) N(3) 3.029 ? . 2_776
H(24) C(4) 3.379 ? . 2_776
H(24) C(14) 3.396 ? . 2_776
H(24) H(7) 2.769 ? . 2_776
H(24) H(24) 3.009 ? . 2_776
H(24) H(30) 3.244 ? . 2_776
H(24) H(46) 3.381 ? . 1_656
H(25) O(3) 3.344 ? . 2_676
H(25) C(17) 3.302 ? . 2_676
H(25) C(34) 3.160 ? . 1_656
H(25) H(21) 2.358 ? . 2_676
H(25) H(30) 3.185 ? . 2_776
H(25) H(44) 3.149 ? . 1_656
H(25) H(45) 3.037 ? . 1_656
H(25) H(46) 2.774 ? . 1_656
H(26) O(2) 2.321 ? . 2_776
H(26) N(2) 3.564 ? . 2_776
H(26) C(34) 3.244 ? . 1_656
H(26) H(7) 3.123 ? . 2_776
H(26) H(44) 2.896 ? . 1_656
H(26) H(45) 3.525 ? . 1_656
H(26) H(46) 2.840 ? . 1_656
H(27) H(48) 3.573 ? . .
H(28) O(2) 3.466 ? . 2_776
H(28) H(15) 3.148 ? . 1_545
H(28) H(17) 2.999 ? . 2_776
H(29) C(10) 3.240 ? . 1_545
H(29) C(12) 3.329 ? . 1_545
H(29) H(9) 3.559 ? . 1_545
H(29) H(10) 3.570 ? . 1_545
H(29) H(11) 2.329 ? . 1_545
H(29) H(15) 2.457 ? . 1_545
H(29) H(16) 3.470 ? . 1_545
H(29) H(48) 3.485 ? . .
H(30) O(3) 3.052 ? . 2_776
H(30) O(7) 3.536 ? . 1_655
H(30) C(17) 3.272 ? . 1_655
H(30) H(21) 2.967 ? . 1_655
H(30) H(22) 3.037 ? . 1_655
H(30) H(23) 3.271 ? . 1_655
H(30) H(24) 3.244 ? . 2_776
H(30) H(25) 3.185 ? . 2_776
H(31) O(2) 2.733 ? . 2_776
H(31) O(3) 2.937 ? . 2_776
H(31) H(7) 2.915 ? . 2_776
H(32) O(7) 3.556 ? . 1_655
H(32) C(12) 3.387 ? . 1_545
H(32) H(15) 3.114 ? . 1_545
H(32) H(16) 2.951 ? . 1_545
H(32) H(17) 3.583 ? . 1_545
H(32) H(22) 3.332 ? . 1_655
H(33) N(8) 3.154 ? . 1_655
H(33) N(9) 3.407 ? . 2_675
H(33) N(10) 3.438 ? . 1_655
H(33) N(10) 2.971 ? . 2_675
H(33) C(26) 3.262 ? . 1_655
H(33) C(27) 3.377 ? . 1_655
H(33) C(28) 3.336 ? . 1_655
H(33) C(29) 3.259 ? . 1_655
H(33) H(2) 3.559 ? . 1_655
H(33) H(5) 2.638 ? . 2_675
H(33) H(39) 3.128 ? . 2_675
H(34) O(6) 3.326 ? . 1_655
H(34) N(8) 3.115 ? . 1_655
H(34) C(29) 3.174 ? . 1_655
H(34) C(36) 3.473 ? . 1_655
H(34) H(2) 3.147 ? . 1_655
H(34) H(39) 3.295 ? . 2_675
H(34) H(43) 3.000 ? . 2_675
H(34) H(50) 3.018 ? . 1_655
H(34) H(51) 3.040 ? . 1_655
H(35) N(7) 3.258 ? . 2_665
H(35) N(11) 3.132 ? . 2_565
H(35) C(11) 3.549 ? . 1_545
H(35) C(30) 3.588 ? . 2_565
H(35) H(1) 3.281 ? . 2_665
H(35) H(4) 3.444 ? . 2_665
H(35) H(10) 3.266 ? . 1_545
H(35) H(12) 3.097 ? . 1_545
H(35) H(14) 3.113 ? . 1_545
H(35) H(37) 3.288 ? . 2_565
H(35) H(49) 3.195 ? . .
H(36) O(6) 2.926 ? . 1_655
H(36) C(11) 3.467 ? . 1_545
H(36) C(29) 3.516 ? . 1_655
H(36) C(36) 3.518 ? . 1_655
H(36) H(1) 3.409 ? . 1_655
H(36) H(12) 3.459 ? . 1_545
H(36) H(14) 2.732 ? . 1_545
H(36) H(50) 3.594 ? . 1_655
H(36) H(51) 2.708 ? . 1_655
H(37) O(1) 2.276 ? . 2_575
H(37) N(1) 3.286 ? . 2_575
H(37) N(8) 3.501 ? . 1_455
H(37) N(9) 3.433 ? . 1_455
H(37) C(10) 3.530 ? . 2_575
H(37) H(2) 3.289 ? . 1_455
H(37) H(3) 3.182 ? . 1_455
H(37) H(9) 3.513 ? . 2_575
H(37) H(10) 2.951 ? . 2_575
H(37) H(12) 3.080 ? . 2_575
H(37) H(35) 3.288 ? . 2_565
H(38) O(1) 2.914 ? . 2_575
H(38) O(5) 2.681 ? . 2_575
H(38) N(9) 2.851 ? . 1_455
H(38) N(9) 3.265 ? . 2_575
H(38) C(2) 3.590 ? . 2_575
H(38) H(3) 2.881 ? . 1_455
H(38) H(3) 2.893 ? . 2_575
H(38) H(5) 2.635 ? . 1_455
H(38) H(5) 3.322 ? . 2_575
H(38) H(6) 3.380 ? . 2_575
H(39) O(5) 3.185 ? . 2_575
H(39) N(9) 2.859 ? . 2_575
H(39) C(2) 3.497 ? . 2_675
H(39) C(21) 3.544 ? . 2_675
H(39) C(26) 3.321 ? . 2_575
H(39) H(2) 3.575 ? . 2_575
H(39) H(3) 2.780 ? . 2_575
H(39) H(5) 3.093 ? . 2_575
H(39) H(6) 3.059 ? . 2_675
H(39) H(33) 3.128 ? . 2_675
H(39) H(34) 3.295 ? . 2_675
H(40) O(1) 2.887 ? . 2_575
H(40) N(1) 3.305 ? . 2_575
H(40) C(3) 3.549 ? . 2_575
H(40) C(7) 3.531 ? . 2_575
H(40) H(9) 2.955 ? . 2_575
H(40) H(20) 2.717 ? . 2_675
H(41) N(1) 3.513 ? . 2_675
H(41) N(2) 3.332 ? . 2_675
H(41) C(2) 2.868 ? . 2_675
H(41) C(3) 2.990 ? . 2_675
H(41) C(7) 2.993 ? . 2_675
H(41) C(13) 3.409 ? . 2_675
H(41) H(6) 2.744 ? . 2_675
H(41) H(20) 2.482 ? . 2_675
H(42) O(5) 3.511 ? . 2_575
H(42) C(1) 3.146 ? . 2_575
H(42) C(2) 3.116 ? . 2_575
H(42) C(3) 3.114 ? . 2_575
H(42) C(4) 3.110 ? . 2_575
H(42) C(5) 3.107 ? . 2_575
H(42) C(6) 3.139 ? . 2_575
H(42) H(47) 3.055 ? . 2_575
H(42) H(50) 3.347 ? . 2_575
H(43) C(1) 3.194 ? . 2_675
H(43) C(2) 3.291 ? . 2_675
H(43) C(21) 3.488 ? . 2_675
H(43) C(35) 3.534 ? . 2_575
H(43) C(36) 3.271 ? . 2_575
H(43) H(6) 3.531 ? . 2_675
H(43) H(34) 3.000 ? . 2_675
H(43) H(47) 3.173 ? . 2_575
H(43) H(50) 2.449 ? . 2_575
H(44) O(2) 3.363 ? . 2_675
H(44) O(3) 3.302 ? . 2_575
H(44) C(4) 3.512 ? . 2_575
H(44) C(18) 3.463 ? . 1_454
H(44) H(7) 3.360 ? . 2_575
H(44) H(20) 3.596 ? . 2_675
H(44) H(25) 3.149 ? . 1_454
H(44) H(26) 2.896 ? . 1_454
H(45) O(3) 2.749 ? . 2_575
H(45) N(3) 2.992 ? . 2_575
H(45) C(4) 3.180 ? . 2_575
H(45) C(5) 3.084 ? . 2_575
H(45) C(14) 3.127 ? . 2_575
H(45) C(17) 3.575 ? . 2_575
H(45) H(7) 3.209 ? . 2_575
H(45) H(21) 3.027 ? . 2_575
H(45) H(23) 3.410 ? . 2_575
H(45) H(25) 3.037 ? . 1_454
H(45) H(26) 3.525 ? . 1_454
H(45) H(47) 2.894 ? . 2_575
H(45) H(50) 3.110 ? . 2_575
H(46) O(2) 3.395 ? . 2_675
H(46) C(3) 3.254 ? . 2_675
H(46) C(4) 3.081 ? . 2_675
H(46) C(5) 3.295 ? . 2_675
H(46) C(6) 3.600 ? . 2_675
H(46) C(18) 3.159 ? . 1_454
H(46) H(7) 3.372 ? . 2_675
H(46) H(24) 3.381 ? . 1_454
H(46) H(25) 2.774 ? . 1_454
H(46) H(26) 2.840 ? . 1_454
H(46) H(50) 3.040 ? . 2_575
H(47) O(4) 3.258 ? . .
H(47) N(4) 3.138 ? . .
H(47) C(5) 3.193 ? . .
H(47) C(6) 3.028 ? . .
H(47) C(14) 3.074 ? . .
H(47) C(33) 3.393 ? . 2_575
H(47) C(34) 3.503 ? . 2_575
H(47) H(8) 2.730 ? . .
H(47) H(23) 3.057 ? . .
H(47) H(42) 3.055 ? . 2_575
H(47) H(43) 3.173 ? . 2_575
H(47) H(45) 2.894 ? . 2_575
H(48) O(4) 3.314 ? . .
H(48) N(4) 3.545 ? . .
H(48) H(8) 3.438 ? . .
H(48) H(10) 3.394 ? . 1_545
H(48) H(18) 2.968 ? . 1_445
H(48) H(23) 3.322 ? . .
H(48) H(27) 3.573 ? . .
H(48) H(29) 3.485 ? . .
H(49) N(5) 3.262 ? . .
H(49) N(6) 2.925 ? . .
H(49) N(7) 3.247 ? . .
H(49) C(6) 3.514 ? . .
H(49) C(22) 3.231 ? . .
H(49) C(23) 2.663 ? . .
H(49) C(24) 2.755 ? . .
H(49) C(25) 3.061 ? . .
H(49) H(4) 3.599 ? . .
H(49) H(8) 3.007 ? . .
H(49) H(35) 3.195 ? . .
H(50) O(4) 3.346 ? . 1_455
H(50) C(1) 3.504 ? . 1_455
H(50) C(6) 3.147 ? . 1_455
H(50) C(33) 3.126 ? . 2_575
H(50) C(34) 3.264 ? . 2_575
H(50) H(8) 2.963 ? . 1_455
H(50) H(34) 3.018 ? . 1_455
H(50) H(36) 3.594 ? . 1_455
H(50) H(42) 3.347 ? . 2_575
H(50) H(43) 2.449 ? . 2_575
H(50) H(45) 3.110 ? . 2_575
H(50) H(46) 3.040 ? . 2_575
H(51) O(4) 3.543 ? . 1_455
H(51) N(7) 3.543 ? . .
H(51) C(11) 3.317 ? . 1_445
H(51) H(1) 3.547 ? . .
H(51) H(8) 3.287 ? . 1_455
H(51) H(13) 3.035 ? . 1_445
H(51) H(14) 2.730 ? . 1_445
H(51) H(18) 3.525 ? . 1_445
H(51) H(34) 3.040 ? . 1_455
H(51) H(36) 2.708 ? . 1_455

loop_
_geom_hbond_atom_site_label_D
_geom_hbond_atom_site_label_H
_geom_hbond_atom_site_label_A
_geom_hbond_site_symmetry_D
_geom_hbond_site_symmetry_H
_geom_hbond_site_symmetry_A
_geom_hbond_distance_DA
_geom_hbond_distance_DH
_geom_hbond_distance_HA
_geom_hbond_angle_DHA
_geom_hbond_publ_flag
N(7) H(1) O(6) . . . 2.867(5) 0.950 1.921 173.9 no
N(7) H(4) N(11) . . 2_565 3.006(6) 0.950 2.056 179.7 no
N(8) H(2) N(6) . . . 2.947(5) 0.950 2.003 172.5 no
N(9) H(3) O(5) . . . 2.942(4) 0.950 2.009 166.7 no
N(9) H(5) O(5) . . 2_675 2.905(5) 0.950 2.003 158.0 no

loop_
_geom_torsion_atom_site_label_1
_geom_torsion_atom_site_label_2
_geom_torsion_atom_site_label_3
_geom_torsion_atom_site_label_4
_geom_torsion
_geom_torsion_publ_flag
_geom_torsion_site_symmetry_1
_geom_torsion_site_symmetry_2
_geom_torsion_site_symmetry_3
_geom_torsion_site_symmetry_4
O(1) N(1) C(7) N(2) -177.7(4) ? . . . .
O(1) N(1) C(7) C(3) 5.7(8) ? . . . .
O(1) N(1) C(8) C(9) -168.1(4) ? . . . .
O(1) N(1) C(8) C(10) 71.9(5) ? . . . .
O(1) N(1) C(8) C(11) -46.4(6) ? . . . .
C(7) N(1) C(8) C(9) 22.1(5) ? . . . .
C(7) N(1) C(8) C(10) -97.9(5) ? . . . .
C(7) N(1) C(8) C(11) 143.8(4) ? . . . .
C(8) N(1) C(7) N(2) -8.3(5) ? . . . .
C(8) N(1) C(7) C(3) 175.1(4) ? . . . .
O(2) N(2) C(7) N(1) -176.9(4) ? . . . .
O(2) N(2) C(7) C(3) -0.2(6) ? . . . .
O(2) N(2) C(9) C(8) -169.4(4) ? . . . .
O(2) N(2) C(9) C(12) -48.2(6) ? . . . .
O(2) N(2) C(9) C(13) 71.2(6) ? . . . .
C(7) N(2) C(9) C(8) 22.7(5) ? . . . .
C(7) N(2) C(9) C(12) 143.9(4) ? . . . .
C(7) N(2) C(9) C(13) -96.7(5) ? . . . .
C(9) N(2) C(7) N(1) -10.0(5) ? . . . .
C(9) N(2) C(7) C(3) 166.7(4) ? . . . .
O(3) N(3) C(14) N(4) 179.8(3) ? . . . .
O(3) N(3) C(14) C(5) -0.5(7) ? . . . .
O(3) N(3) C(15) C(16) -167.3(4) ? . . . .
O(3) N(3) C(15) C(17) 73.3(5) ? . . . .
O(3) N(3) C(15) C(18) -46.3(6) ? . . . .
C(14) N(3) C(15) C(16) 20.1(5) ? . . . .
C(14) N(3) C(15) C(17) -99.3(5) ? . . . .
C(14) N(3) C(15) C(18) 141.1(5) ? . . . .
C(15) N(3) C(14) N(4) -8.1(5) ? . . . .
C(15) N(3) C(14) C(5) 171.5(4) ? . . . .
O(4) N(4) C(14) N(3) 178.5(4) ? . . . .
O(4) N(4) C(14) C(5) -1.1(8) ? . . . .
O(4) N(4) C(16) C(15) -166.0(4) ? . . . .
O(4) N(4) C(16) C(19) -44.8(6) ? . . . .
O(4) N(4) C(16) C(20) 74.9(5) ? . . . .
C(14) N(4) C(16) C(15) 20.6(5) ? . . . .
C(14) N(4) C(16) C(19) 141.9(5) ? . . . .
C(14) N(4) C(16) C(20) -98.4(5) ? . . . .
C(16) N(4) C(14) N(3) -8.6(5) ? . . . .
C(16) N(4) C(14) C(5) 171.8(4) ? . . . .
C(21) N(5) C(22) O(5) 7.1(6) ? . . . .
C(21) N(5) C(22) N(6) -174.5(3) ? . . . .
C(22) N(5) C(21) C(1) 78.2(5) ? . . . .
C(21) N(5) C(25) C(24) 174.8(4) ? . . . .
C(25) N(5) C(21) C(1) -99.6(4) ? . . . .
C(22) N(5) C(25) C(24) -3.0(7) ? . . . .
C(25) N(5) C(22) O(5) -175.1(4) ? . . . .
C(25) N(5) C(22) N(6) 3.3(6) ? . . . .
C(22) N(6) C(23) N(7) 179.3(4) ? . . . .
C(22) N(6) C(23) C(24) 0.2(5) ? . . . .
C(23) N(6) C(22) O(5) 176.5(4) ? . . . .
C(23) N(6) C(22) N(5) -1.9(6) ? . . . .
C(26) N(8) C(29) O(6) -179.0(4) ? . . . .
C(26) N(8) C(29) C(28) -0.9(6) ? . . . .
C(29) N(8) C(26) N(9) -176.4(4) ? . . . .
C(29) N(8) C(26) N(10) 0.2(5) ? . . . .
C(26) N(10) C(27) N(12) 178.1(4) ? . . . .
C(26) N(10) C(27) C(28) -1.7(6) ? . . . .
C(27) N(10) C(26) N(8) 1.0(5) ? . . . .
C(27) N(10) C(26) N(9) 177.6(3) ? . . . .
C(28) N(11) C(30) N(12) -0.0(5) ? . . . .
C(30) N(11) C(28) C(27) -0.3(5) ? . . . .
C(30) N(11) C(28) C(29) 178.7(5) ? . . . .
C(27) N(12) C(30) N(11) 0.3(4) ? . . . .
C(30) N(12) C(27) N(10) 179.7(4) ? . . . .
C(30) N(12) C(27) C(28) -0.4(5) ? . . . .
C(27) N(12) C(31) C(32) 99.6(4) ? . . . .
C(31) N(12) C(27) N(10) 2.9(7) ? . . . .
C(31) N(12) C(27) C(28) -177.2(4) ? . . . .
C(30) N(12) C(31) C(32) -76.5(5) ? . . . .
C(31) N(12) C(30) N(11) 177.1(4) ? . . . .
C(2) C(1) C(6) C(5) 0.3(5) ? . . . .
C(6) C(1) C(2) C(3) 1.8(6) ? . . . .
C(2) C(1) C(21) N(5) -129.7(4) ? . . . .
C(21) C(1) C(2) C(3) -174.6(4) ? . . . .
C(6) C(1) C(21) N(5) 53.9(5) ? . . . .
C(21) C(1) C(6) C(5) 176.7(4) ? . . . .
C(1) C(2) C(3) C(4) -1.8(6) ? . . . .
C(1) C(2) C(3) C(7) 178.1(4) ? . . . .
C(2) C(3) C(4) C(5) -0.3(5) ? . . . .
C(2) C(3) C(7) N(1) 34.3(7) ? . . . .
C(2) C(3) C(7) N(2) -141.8(5) ? . . . .
C(4) C(3) C(7) N(1) -145.9(5) ? . . . .
C(4) C(3) C(7) N(2) 38.1(7) ? . . . .
C(7) C(3) C(4) C(5) 179.9(3) ? . . . .
C(3) C(4) C(5) C(6) 2.3(7) ? . . . .
C(3) C(4) C(5) C(14) -179.1(4) ? . . . .
C(4) C(5) C(6) C(1) -2.4(6) ? . . . .
C(4) C(5) C(14) N(3) 19.8(7) ? . . . .
C(4) C(5) C(14) N(4) -160.7(4) ? . . . .
C(6) C(5) C(14) N(3) -161.7(4) ? . . . .
C(6) C(5) C(14) N(4) 17.8(7) ? . . . .
C(14) C(5) C(6) C(1) 179.1(4) ? . . . .
N(1) C(8) C(9) N(2) -24.5(4) ? . . . .
N(1) C(8) C(9) C(12) -140.3(4) ? . . . .
N(1) C(8) C(9) C(13) 89.6(5) ? . . . .
C(10) C(8) C(9) N(2) 88.8(5) ? . . . .
C(10) C(8) C(9) C(12) -27.0(6) ? . . . .
C(10) C(8) C(9) C(13) -157.1(5) ? . . . .
C(11) C(8) C(9) N(2) -142.5(4) ? . . . .
C(11) C(8) C(9) C(12) 101.7(5) ? . . . .
C(11) C(8) C(9) C(13) -28.4(6) ? . . . .
N(3) C(15) C(16) N(4) -22.2(4) ? . . . .
N(3) C(15) C(16) C(19) -140.9(4) ? . . . .
N(3) C(15) C(16) C(20) 90.4(5) ? . . . .
C(17) C(15) C(16) N(4) 91.4(5) ? . . . .
C(17) C(15) C(16) C(19) -27.3(7) ? . . . .
C(17) C(15) C(16) C(20) -156.0(5) ? . . . .
C(18) C(15) C(16) N(4) -139.2(5) ? . . . .
C(18) C(15) C(16) C(19) 102.1(6) ? . . . .
C(18) C(15) C(16) C(20) -26.5(7) ? . . . .
N(6) C(23) C(24) C(25) 0.1(5) ? . . . .
N(7) C(23) C(24) C(25) -179.0(4) ? . . . .
C(23) C(24) C(25) N(5) 1.3(7) ? . . . .
N(10) C(27) C(28) N(11) -179.7(4) ? . . . .
N(10) C(27) C(28) C(29) 1.2(7) ? . . . .
N(12) C(27) C(28) N(11) 0.4(5) ? . . . .
N(12) C(27) C(28) C(29) -178.7(4) ? . . . .
N(11) C(28) C(29) O(6) -0.7(8) ? . . . .
N(11) C(28) C(29) N(8) -178.7(4) ? . . . .
C(27) C(28) C(29) O(6) 178.2(4) ? . . . .
C(27) C(28) C(29) N(8) 0.2(5) ? . . . .
N(12) C(31) C(32) C(33) -171.4(3) ? . . . .
C(31) C(32) C(33) C(34) 176.2(4) ? . . . .
